data_9013339
loop_
_publ_author_name
'Sokolova, E.'
'Hawthorne, F. C.'

_publ_section_title
;The crystal chemistry of the scapolite-group minerals. I. crystal structure
 and long-range order Locality: Monte Somma, Italy Note: S17
;
_journal_name_full 'The Canadian Mineralogist'
_journal_page_first 1527
_journal_page_last 1554
_journal_paper_doi 10.3749/canmin.46.6.1527
_journal_volume 46
_journal_year 2008
_chemical_compound_source 'Monte Somma, Italy'
_chemical_formula_sum 'C3.64 Al5.48 Ca3.52 Cl0.07 K0.16 Na0.32 O47 S0.02 Si6.52'
_chemical_name_mineral Scapolite
_space_group_IT_number 87
_symmetry_space_group_name_Hall '-I 4'
_symmetry_space_group_name_H-M 'I 4/m'
_cell_angle_alpha 90
_cell_angle_beta 90
_cell_angle_gamma 90
_cell_formula_units_Z 2
_cell_length_a 12.2050
_cell_length_b 12.2050
_cell_length_c 7.5816
_cell_volume 1129.370
_database_code_amcsd 0006230
_exptl_crystal_density_diffrn 3.777
_cod_original_formula_sum '(Ca3.52 Na.32 K.16) (Al5.48 Si6.52) O47 Cl.07 C3.64 S.02'
_cod_database_code 9013339

loop_
_space_group_symop_operation_xyz
x,y,z
1/2+x,1/2+y,1/2+z
y,-x,-z
1/2+y,1/2-x,1/2-z
-y,x,z
1/2-y,1/2+x,1/2+z
x,y,-z
1/2+x,1/2+y,1/2-z
-x,-y,z
1/2-x,1/2-y,1/2+z
-y,x,-z
1/2-y,1/2+x,1/2-z
y,-x,z
1/2+y,1/2-x,1/2+z
-x,-y,-z
1/2-x,1/2-y,1/2-z

loop_
_atom_site_label
_atom_site_fract_x
_atom_site_fract_y
_atom_site_fract_z
_atom_site_occupancy
_atom_site_U_iso_or_equiv
Ca 0.35665 0.28132 0.00000 0.88000 0.02630
Na 0.35665 0.28132 0.00000 0.08000 0.02630
K 0.35665 0.28132 0.00000 0.04000 0.02630
Al2_1 0.16063 0.09218 0.00000 0.35000 0.01030
Si1 0.16063 0.09218 0.00000 0.65000 0.01030
Si2 0.15994 0.41322 0.20703 0.49000 0.01110
Al2_2 0.15994 0.41322 0.20703 0.51000 0.01110
O1 0.04140 0.15230 0.00000 1.00000 0.02010
O2 0.18680 0.37300 0.00000 1.00000 0.01790
O3 0.44950 0.15060 0.20590 1.00000 0.02020
O4 0.26630 0.36460 0.67420 1.00000 0.02250
O7 0.12200 0.01800 0.50000 1.00000 0.02800
O8 -0.04300 0.08800 0.50000 1.00000 0.05300
O9 -0.01800 -0.09600 0.50000 1.00000 0.04700
Cl 0.00000 0.00000 0.50000 0.07000 0.15000
C 0.01500 0.00200 0.50000 0.91000 0.04000
O12 0.01500 0.00200 0.50000 0.91000 0.04000
O13 0.01500 0.00200 0.50000 0.91000 0.04000
O14 0.01500 0.00200 0.50000 0.91000 0.04000
S 0.00000 0.00000 0.50000 0.02000 0.15000
O15 0.00000 0.00000 0.50000 0.02000 0.15000
O16 0.00000 0.00000 0.50000 0.02000 0.15000
O17 0.00000 0.00000 0.50000 0.02000 0.15000
O18 0.00000 0.00000 0.50000 0.02000 0.15000

loop_
_cod_changelog_entry_id
_cod_changelog_entry_author
_cod_changelog_entry_date
_cod_changelog_entry_text
1
;cod-tools version 3.10.1
Id: cif_fix_AMCSD_atom_labels 10224 2024-08-07 11:09:31Z saulius
;
2024-08-07T19:40:10+03:00
;Changed the following '_atom_site_label' values:
the first duplicated label 'Al2'  converted to 'Al2_1'
duplicated label 'Al2' at index 6 converted to 'Al2_2'
;

loop_
_cod_related_entry_id
_cod_related_entry_database
_cod_related_entry_code
1 AMCSD 0006230
